data_7000174
loop_
_publ_author_name
'Minasian, Stefan G.'
'Arnold, John'

_publ_section_title
;
 Aluminium, zinc, gallium, and cadmium complexes supported by a
 monoanionic [N2P2] ligand
;
_journal_issue 1
_journal_name_full 'Dalton Transactions'
_journal_page_first 106
_journal_page_last 110
_journal_paper_doi 10.1039/b815854a
_journal_year 2009
_chemical_formula_moiety 'C22 H51 Cl2 Ga N2 P2 Si'
_chemical_formula_sum 'C22 H51 Cl2 Ga N2 P2 Si'
_chemical_formula_weight 574.30
_chemical_name_systematic
;
?
;
_space_group_IT_number 2
_symmetry_cell_setting triclinic
_symmetry_space_group_name_Hall '-P 1'
_symmetry_space_group_name_H-M 'P -1'
_atom_sites_solution_hydrogens geom
_atom_sites_solution_primary direct
_atom_sites_solution_secondary difmap
_audit_creation_method SHELXL-97
_cell_angle_alpha 109.305(2)
_cell_angle_beta 91.043(2)
_cell_angle_gamma 96.357(2)
_cell_formula_units_Z 2
_cell_length_a 7.9503(7)
_cell_length_b 13.2103(12)
_cell_length_c 15.7869(15)
_cell_measurement_reflns_used 8274
_cell_measurement_temperature 193(2)
_cell_measurement_theta_max 33.70
_cell_measurement_theta_min 2.99
_cell_volume 1552.5(2)
_computing_cell_refinement 'Bruker SAINT v7.23a'
_computing_data_reduction 'Bruker SAINT v7.07'
_computing_structure_refinement 'SHELXL-97 (Sheldrick, 1997)'
_computing_structure_solution 'SHELXS-97 (Sheldrick, 1990)'
_diffrn_ambient_temperature 193(2)
_diffrn_measured_fraction_theta_full 0.991
_diffrn_measured_fraction_theta_max 0.991
_diffrn_measurement_device_type syncrotron
_diffrn_measurement_method '\w scans'
_diffrn_radiation_monochromator mirrors
_diffrn_radiation_source 'Beamline 11.3.1 ALS'
_diffrn_radiation_wavelength 0.77490
_diffrn_reflns_av_R_equivalents 0.0529
_diffrn_reflns_av_sigmaI/netI 0.0519
_diffrn_reflns_limit_h_max 11
_diffrn_reflns_limit_h_min -11
_diffrn_reflns_limit_k_max 18
_diffrn_reflns_limit_k_min -18
_diffrn_reflns_limit_l_max 22
_diffrn_reflns_limit_l_min -22
_diffrn_reflns_number 27092
_diffrn_reflns_theta_full 33.71
_diffrn_reflns_theta_max 33.71
_diffrn_reflns_theta_min 2.82
_diffrn_standards_decay_% 0
_diffrn_standards_interval_count 0
_diffrn_standards_interval_time 0
_diffrn_standards_number 0
_exptl_absorpt_coefficient_mu 1.526
_exptl_absorpt_correction_T_max 1
_exptl_absorpt_correction_T_min 0.665
_exptl_absorpt_correction_type empirical
_exptl_absorpt_process_details 'Blessing, 1995'
_exptl_crystal_colour colorless
_exptl_crystal_density_diffrn 1.229
_exptl_crystal_density_method 'not measured'
_exptl_crystal_description needle
_exptl_crystal_F_000 612
_exptl_crystal_size_max 0.40
_exptl_crystal_size_mid 0.07
_exptl_crystal_size_min 0.03
_refine_diff_density_max 1.306
_refine_diff_density_min -0.449
_refine_diff_density_rms 0.076
_refine_ls_extinction_method none
_refine_ls_goodness_of_fit_ref 1.077
_refine_ls_hydrogen_treatment constr
_refine_ls_matrix_type full
_refine_ls_number_parameters 272
_refine_ls_number_reflns 9477
_refine_ls_number_restraints 0
_refine_ls_restrained_S_all 1.077
_refine_ls_R_factor_all 0.0406
_refine_ls_R_factor_gt 0.0387
_refine_ls_shift/su_max 0.002
_refine_ls_shift/su_mean 0.000
_refine_ls_structure_factor_coef Fsqd
_refine_ls_weighting_details 'calc w=1/[\s^2^(Fo^2^)+(0.0692P)^2^+0.2144P] where P=(Fo^2^+2Fc^2^)/3'
_refine_ls_weighting_scheme calc
_refine_ls_wR_factor_gt 0.1159
_refine_ls_wR_factor_ref 0.1178
_reflns_number_gt 8748
_reflns_number_total 9477
_reflns_threshold_expression >2sigma(I)
_cod_data_source_file b815854a.txt
_cod_data_source_block sgm3131
_cod_original_sg_symbol_H-M P-1
_cod_database_code 7000174

loop_
_symmetry_equiv_pos_as_xyz
'x, y, z'
'-x, -y, -z'

loop_
_atom_site_label
_atom_site_type_symbol
_atom_site_fract_x
_atom_site_fract_y
_atom_site_fract_z
_atom_site_U_iso_or_equiv
_atom_site_adp_type
_atom_site_occupancy
_atom_site_symmetry_multiplicity
_atom_site_calc_flag
_atom_site_refinement_flags
_atom_site_disorder_assembly
_atom_site_disorder_group
Ga1 Ga 0.066089(18) 0.300084(12) 0.160639(10) 0.02584(6) Uani 1 1 d . . .
Cl1 Cl -0.04923(5) 0.45235(3) 0.18793(3) 0.03476(9) Uani 1 1 d . . .
Cl2 Cl -0.14081(5) 0.18231(4) 0.06952(3) 0.04514(11) Uani 1 1 d . . .
P1 P 0.58598(6) 0.73011(3) 0.29696(3) 0.03863(10) Uani 1 1 d . . .
P2 P 0.26846(5) 0.28449(3) 0.04796(2) 0.02713(8) Uani 1 1 d . . .
Si1 Si 0.26146(5) 0.37180(4) 0.33073(3) 0.03134(10) Uani 1 1 d . . .
N1 N 0.35389(15) 0.41866(10) 0.24903(8) 0.0279(2) Uani 1 1 d . . .
N2 N 0.12039(16) 0.26658(11) 0.26395(9) 0.0306(2) Uani 1 1 d . . .
C1 C -0.1702(3) 0.2181(2) 0.30377(19) 0.0613(6) Uani 1 1 d . . .
H1A H -0.1679 0.2914 0.3468 0.092 Uiso 1 1 calc R . .
H1B H -0.2401 0.1670 0.3256 0.092 Uiso 1 1 calc R . .
H1C H -0.2183 0.2153 0.2453 0.092 Uiso 1 1 calc R . .
C2 C 0.0118(3) 0.07335(16) 0.22692(16) 0.0544(5) Uani 1 1 d . . .
H2A H 0.1286 0.0557 0.2216 0.082 Uiso 1 1 calc R . .
H2B H -0.0352 0.0696 0.1680 0.082 Uiso 1 1 calc R . .
H2C H -0.0571 0.0215 0.2484 0.082 Uiso 1 1 calc R . .
C3 C 0.0764(4) 0.1865(2) 0.38480(16) 0.0632(6) Uani 1 1 d . . .
H3A H 0.1922 0.1671 0.3803 0.095 Uiso 1 1 calc R . .
H3B H 0.0030 0.1333 0.4027 0.095 Uiso 1 1 calc R . .
H3C H 0.0763 0.2583 0.4299 0.095 Uiso 1 1 calc R . .
C4 C 0.0105(2) 0.18766(16) 0.29368(13) 0.0418(4) Uani 1 1 d . . .
C5 C 0.4312(3) 0.3361(2) 0.39510(14) 0.0524(5) Uani 1 1 d . . .
H5A H 0.4529 0.3918 0.4545 0.079 Uiso 1 1 calc R . .
H5B H 0.5352 0.3315 0.3624 0.079 Uiso 1 1 calc R . .
H5C H 0.3945 0.2661 0.4022 0.079 Uiso 1 1 calc R . .
C6 C 0.1641(3) 0.48276(17) 0.41251(13) 0.0494(4) Uani 1 1 d . . .
H6A H 0.0703 0.5020 0.3821 0.059 Uiso 1 1 calc R . .
H6B H 0.2495 0.5460 0.4372 0.059 Uiso 1 1 calc R . .
H6C H 0.1210 0.4588 0.4614 0.059 Uiso 1 1 calc R . .
C7 C 0.3760(2) 0.53305(12) 0.25737(11) 0.0322(3) Uani 1 1 d . . .
H7A H 0.2746 0.5655 0.2840 0.039 Uiso 1 1 calc R . .
H7B H 0.3819 0.5384 0.1964 0.039 Uiso 1 1 calc R . .
C8 C 0.5330(2) 0.59944(12) 0.31429(11) 0.0345(3) Uani 1 1 d . . .
H8A H 0.6305 0.5574 0.2991 0.041 Uiso 1 1 calc R . .
H8B H 0.5134 0.6125 0.3786 0.041 Uiso 1 1 calc R . .
C9 C 0.48483(17) 0.35675(12) 0.20042(10) 0.0283(3) Uani 1 1 d . . .
H9A H 0.4708 0.2842 0.2066 0.034 Uiso 1 1 calc R . .
H9B H 0.5977 0.3935 0.2280 0.034 Uiso 1 1 calc R . .
C10 C 0.47794(18) 0.34410(12) 0.10050(10) 0.0300(3) Uani 1 1 d . . .
H10A H 0.5634 0.2975 0.0700 0.036 Uiso 1 1 calc R . .
H10B H 0.5059 0.4158 0.0936 0.036 Uiso 1 1 calc R . .
C11 C 0.4019(4) 0.80137(19) 0.34830(17) 0.0610(6) Uani 1 1 d . . .
H11A H 0.3004 0.7484 0.3194 0.073 Uiso 1 1 calc R . .
C12 C 0.3845(3) 0.8230(2) 0.44626(19) 0.0681(7) Uani 1 1 d . . .
H12A H 0.2842 0.8598 0.4650 0.102 Uiso 1 1 calc R . .
H12B H 0.4857 0.8690 0.4799 0.102 Uiso 1 1 calc R . .
H12C H 0.3724 0.7545 0.4583 0.102 Uiso 1 1 calc R . .
C13 C 0.3769(6) 0.8976(3) 0.3230(3) 0.1087(14) Uani 1 1 d . . .
H13A H 0.2786 0.9297 0.3523 0.163 Uiso 1 1 calc R . .
H13B H 0.3572 0.8759 0.2576 0.163 Uiso 1 1 calc R . .
H13C H 0.4782 0.9508 0.3423 0.163 Uiso 1 1 calc R . .
C14 C 0.7630(2) 0.78920(14) 0.38340(12) 0.0410(4) Uani 1 1 d . . .
H14A H 0.7203 0.7908 0.4430 0.049 Uiso 1 1 calc R . .
C15 C 0.8254(5) 0.9043(2) 0.3891(2) 0.0857(10) Uani 1 1 d . . .
H15A H 0.9188 0.9338 0.4352 0.129 Uiso 1 1 calc R . .
H15B H 0.7324 0.9488 0.4051 0.129 Uiso 1 1 calc R . .
H15C H 0.8654 0.9045 0.3308 0.129 Uiso 1 1 calc R . .
C16 C 0.9069(3) 0.7204(2) 0.36371(18) 0.0637(6) Uani 1 1 d . . .
H16A H 0.9992 0.7529 0.4100 0.096 Uiso 1 1 calc R . .
H16B H 0.9485 0.7162 0.3047 0.096 Uiso 1 1 calc R . .
H16C H 0.8663 0.6476 0.3636 0.096 Uiso 1 1 calc R . .
C17 C 0.2266(2) 0.34710(16) -0.03704(11) 0.0405(4) Uani 1 1 d . . .
H17A H 0.3178 0.3320 -0.0807 0.049 Uiso 1 1 calc R . .
C18 C 0.0572(3) 0.2967(2) -0.08914(15) 0.0559(5) Uani 1 1 d . . .
H18A H 0.0372 0.3311 -0.1341 0.084 Uiso 1 1 calc R . .
H18B H -0.0342 0.3076 -0.0474 0.084 Uiso 1 1 calc R . .
H18C H 0.0599 0.2191 -0.1193 0.084 Uiso 1 1 calc R . .
C19 C 0.2332(3) 0.46941(17) 0.00468(14) 0.0458(4) Uani 1 1 d . . .
H19A H 0.2104 0.5001 -0.0424 0.069 Uiso 1 1 calc R . .
H19B H 0.3459 0.5002 0.0338 0.069 Uiso 1 1 calc R . .
H19C H 0.1475 0.4866 0.0494 0.069 Uiso 1 1 calc R . .
C20 C 0.2808(2) 0.14088(14) -0.01069(11) 0.0377(3) Uani 1 1 d . . .
H20A H 0.1633 0.1055 -0.0334 0.045 Uiso 1 1 calc R . .
C21 C 0.3905(3) 0.11952(19) -0.09093(13) 0.0541(5) Uani 1 1 d . . .
H21A H 0.3918 0.0415 -0.1190 0.081 Uiso 1 1 calc R . .
H21D H 0.5064 0.1545 -0.0709 0.081 Uiso 1 1 calc R . .
H21B H 0.3442 0.1488 -0.1347 0.081 Uiso 1 1 calc R . .
C22 C 0.3421(2) 0.09045(13) 0.05691(13) 0.0417(4) Uani 1 1 d . . .
H22D H 0.3490 0.0134 0.0261 0.063 Uiso 1 1 calc R . .
H22A H 0.2622 0.0988 0.1046 0.063 Uiso 1 1 calc R . .
H22B H 0.4544 0.1268 0.0833 0.063 Uiso 1 1 calc R . .

loop_
_atom_site_aniso_label
_atom_site_aniso_U_11
_atom_site_aniso_U_22
_atom_site_aniso_U_33
_atom_site_aniso_U_23
_atom_site_aniso_U_13
_atom_site_aniso_U_12
Ga1 0.02179(9) 0.02858(9) 0.02890(9) 0.01140(6) 0.00186(6) 0.00479(6)
Cl1 0.02973(17) 0.03564(18) 0.04298(19) 0.01582(15) 0.00518(14) 0.01226(13)
Cl2 0.03141(19) 0.0448(2) 0.0527(2) 0.01134(18) -0.01037(17) -0.00469(16)
P1 0.0498(3) 0.03122(19) 0.0331(2) 0.01127(15) -0.00361(17) -0.00322(17)
P2 0.02545(17) 0.03162(18) 0.02564(16) 0.00969(13) 0.00267(12) 0.00862(13)
Si1 0.02788(19) 0.0404(2) 0.02539(18) 0.01039(16) 0.00113(14) 0.00468(16)
N1 0.0245(5) 0.0263(5) 0.0307(6) 0.0070(4) 0.0028(4) 0.0027(4)
N2 0.0291(6) 0.0339(6) 0.0323(6) 0.0166(5) 0.0022(5) 0.0009(5)
C1 0.0394(10) 0.0797(16) 0.0772(15) 0.0435(13) 0.0211(10) 0.0027(10)
C2 0.0640(13) 0.0390(9) 0.0664(13) 0.0289(9) 0.0052(10) -0.0037(9)
C3 0.0763(16) 0.0735(15) 0.0532(12) 0.0429(12) 0.0053(11) -0.0024(12)
C4 0.0389(8) 0.0466(9) 0.0478(9) 0.0277(8) 0.0083(7) 0.0007(7)
C5 0.0402(9) 0.0842(15) 0.0391(9) 0.0290(10) -0.0058(7) 0.0086(9)
C6 0.0523(11) 0.0535(10) 0.0353(8) 0.0039(7) 0.0128(8) 0.0087(8)
C7 0.0307(7) 0.0259(6) 0.0366(7) 0.0065(5) -0.0028(6) 0.0021(5)
C8 0.0357(7) 0.0290(6) 0.0362(7) 0.0099(5) -0.0059(6) -0.0026(6)
C9 0.0218(6) 0.0311(6) 0.0316(6) 0.0100(5) 0.0007(5) 0.0035(5)
C10 0.0231(6) 0.0345(7) 0.0339(7) 0.0131(5) 0.0059(5) 0.0048(5)
C11 0.0697(15) 0.0472(11) 0.0614(13) 0.0082(9) -0.0085(11) 0.0213(10)
C12 0.0543(13) 0.0675(15) 0.0740(16) 0.0092(12) 0.0142(12) 0.0155(11)
C13 0.123(3) 0.085(2) 0.142(4) 0.057(2) 0.021(3) 0.047(2)
C14 0.0452(9) 0.0353(8) 0.0364(8) 0.0084(6) -0.0003(7) -0.0086(7)
C15 0.100(2) 0.0463(13) 0.100(2) 0.0264(13) -0.0280(19) -0.0334(14)
C16 0.0402(10) 0.0663(14) 0.0636(13) -0.0034(11) -0.0048(10) -0.0014(9)
C17 0.0407(8) 0.0576(10) 0.0315(7) 0.0225(7) 0.0066(6) 0.0168(7)
C18 0.0592(12) 0.0695(13) 0.0434(10) 0.0251(10) -0.0149(9) 0.0101(10)
C19 0.0468(10) 0.0535(10) 0.0524(10) 0.0352(9) 0.0071(8) 0.0146(8)
C20 0.0353(8) 0.0359(7) 0.0354(7) 0.0014(6) -0.0008(6) 0.0107(6)
C21 0.0616(12) 0.0605(12) 0.0362(9) 0.0037(8) 0.0092(8) 0.0289(10)
C22 0.0452(9) 0.0292(7) 0.0501(10) 0.0102(7) 0.0045(7) 0.0105(6)

loop_
_atom_type_symbol
_atom_type_description
_atom_type_scat_dispersion_real
_atom_type_scat_dispersion_imag
_atom_type_scat_source
C C -0.0020 0.0020 'International Tables Vol C Tables 4.2.6.8 and 6.1.1.4'
H H 0.0000 0.0000 'International Tables Vol C Tables 4.2.6.8 and 6.1.1.4'
N N -0.0031 0.0040 'International Tables Vol C Tables 4.2.6.8 and 6.1.1.4'
Si Si 0.0833 0.0850 'International Tables Vol C Tables 4.2.6.8 and 6.1.1.4'
P P 0.1013 0.1134 'International Tables Vol C Tables 4.2.6.8 and 6.1.1.4'
Cl Cl 0.1408 0.1896 'International Tables Vol C Tables 4.2.6.8 and 6.1.1.4'
Ga Ga 0.1009 1.8770 'International Tables Vol C Tables 4.2.6.8 and 6.1.1.4'

loop_
_geom_angle_atom_site_label_1
_geom_angle_atom_site_label_2
_geom_angle_atom_site_label_3
_geom_angle
_geom_angle_site_symmetry_1
_geom_angle_site_symmetry_3
_geom_angle_publ_flag
N2 Ga1 Cl1 114.38(4) . . ?
N2 Ga1 Cl2 113.47(4) . . ?
Cl1 Ga1 Cl2 99.987(18) . . ?
N2 Ga1 P2 119.40(4) . . ?
Cl1 Ga1 P2 110.560(15) . . ?
Cl2 Ga1 P2 95.879(18) . . ?
N2 Ga1 Si1 34.59(4) . . ?
Cl1 Ga1 Si1 94.464(15) . . ?
Cl2 Ga1 Si1 147.687(17) . . ?
P2 Ga1 Si1 105.883(15) . . ?
C8 P1 C14 99.28(8) . . ?
C8 P1 C11 100.53(11) . . ?
C14 P1 C11 104.26(10) . . ?
C10 P2 C20 106.93(7) . . ?
C10 P2 C17 106.89(8) . . ?
C20 P2 C17 107.84(9) . . ?
C10 P2 Ga1 109.99(5) . . ?
C20 P2 Ga1 108.47(6) . . ?
C17 P2 Ga1 116.32(6) . . ?
N2 Si1 N1 100.07(6) . . ?
N2 Si1 C6 115.09(9) . . ?
N1 Si1 C6 109.22(9) . . ?
N2 Si1 C5 116.52(9) . . ?
N1 Si1 C5 108.92(8) . . ?
C6 Si1 C5 106.63(11) . . ?
N2 Si1 Ga1 38.47(4) . . ?
N1 Si1 Ga1 65.87(4) . . ?
C6 Si1 Ga1 109.33(7) . . ?
C5 Si1 Ga1 143.21(8) . . ?
C7 N1 C9 114.64(12) . . ?
C7 N1 Si1 122.69(10) . . ?
C9 N1 Si1 115.16(10) . . ?
C4 N2 Si1 126.47(11) . . ?
C4 N2 Ga1 122.71(11) . . ?
Si1 N2 Ga1 106.94(7) . . ?
C4 C1 H1A 109.5 . . ?
C4 C1 H1B 109.5 . . ?
H1A C1 H1B 109.5 . . ?
C4 C1 H1C 109.5 . . ?
H1A C1 H1C 109.5 . . ?
H1B C1 H1C 109.5 . . ?
C4 C2 H2A 109.5 . . ?
C4 C2 H2B 109.5 . . ?
H2A C2 H2B 109.5 . . ?
C4 C2 H2C 109.5 . . ?
H2A C2 H2C 109.5 . . ?
H2B C2 H2C 109.5 . . ?
C4 C3 H3A 109.5 . . ?
C4 C3 H3B 109.5 . . ?
H3A C3 H3B 109.5 . . ?
C4 C3 H3C 109.5 . . ?
H3A C3 H3C 109.5 . . ?
H3B C3 H3C 109.5 . . ?
N2 C4 C3 110.89(16) . . ?
N2 C4 C2 110.06(15) . . ?
C3 C4 C2 106.84(18) . . ?
N2 C4 C1 110.35(16) . . ?
C3 C4 C1 107.66(19) . . ?
C2 C4 C1 110.96(19) . . ?
Si1 C5 H5A 109.5 . . ?
Si1 C5 H5B 109.5 . . ?
H5A C5 H5B 109.5 . . ?
Si1 C5 H5C 109.5 . . ?
H5A C5 H5C 109.5 . . ?
H5B C5 H5C 109.5 . . ?
Si1 C6 H6A 109.5 . . ?
Si1 C6 H6B 109.5 . . ?
H6A C6 H6B 109.5 . . ?
Si1 C6 H6C 109.5 . . ?
H6A C6 H6C 109.5 . . ?
H6B C6 H6C 109.5 . . ?
N1 C7 C8 115.02(13) . . ?
N1 C7 H7A 108.5 . . ?
C8 C7 H7A 108.5 . . ?
N1 C7 H7B 108.5 . . ?
C8 C7 H7B 108.5 . . ?
H7A C7 H7B 107.5 . . ?
C7 C8 P1 112.62(11) . . ?
C7 C8 H8A 109.1 . . ?
P1 C8 H8A 109.1 . . ?
C7 C8 H8B 109.1 . . ?
P1 C8 H8B 109.1 . . ?
H8A C8 H8B 107.8 . . ?
N1 C9 C10 112.71(12) . . ?
N1 C9 H9A 109.0 . . ?
C10 C9 H9A 109.0 . . ?
N1 C9 H9B 109.0 . . ?
C10 C9 H9B 109.0 . . ?
H9A C9 H9B 107.8 . . ?
C9 C10 P2 110.85(10) . . ?
C9 C10 H10A 109.5 . . ?
P2 C10 H10A 109.5 . . ?
C9 C10 H10B 109.5 . . ?
P2 C10 H10B 109.5 . . ?
H10A C10 H10B 108.1 . . ?
C13 C11 C12 111.5(3) . . ?
C13 C11 P1 114.7(3) . . ?
C12 C11 P1 117.00(18) . . ?
C13 C11 H11A 103.9 . . ?
C12 C11 H11A 103.9 . . ?
P1 C11 H11A 103.9 . . ?
C11 C12 H12A 109.5 . . ?
C11 C12 H12B 109.5 . . ?
H12A C12 H12B 109.5 . . ?
C11 C12 H12C 109.5 . . ?
H12A C12 H12C 109.5 . . ?
H12B C12 H12C 109.5 . . ?
C11 C13 H13A 109.5 . . ?
C11 C13 H13B 109.5 . . ?
H13A C13 H13B 109.5 . . ?
C11 C13 H13C 109.5 . . ?
H13A C13 H13C 109.5 . . ?
H13B C13 H13C 109.5 . . ?
C16 C14 C15 110.4(2) . . ?
C16 C14 P1 110.66(13) . . ?
C15 C14 P1 110.92(17) . . ?
C16 C14 H14A 108.3 . . ?
C15 C14 H14A 108.3 . . ?
P1 C14 H14A 108.3 . . ?
C14 C15 H15A 109.5 . . ?
C14 C15 H15B 109.5 . . ?
H15A C15 H15B 109.5 . . ?
C14 C15 H15C 109.5 . . ?
H15A C15 H15C 109.5 . . ?
H15B C15 H15C 109.5 . . ?
C14 C16 H16A 109.5 . . ?
C14 C16 H16B 109.5 . . ?
H16A C16 H16B 109.5 . . ?
C14 C16 H16C 109.5 . . ?
H16A C16 H16C 109.5 . . ?
H16B C16 H16C 109.5 . . ?
C19 C17 C18 111.19(16) . . ?
C19 C17 P2 111.63(12) . . ?
C18 C17 P2 110.70(14) . . ?
C19 C17 H17A 107.7 . . ?
C18 C17 H17A 107.7 . . ?
P2 C17 H17A 107.7 . . ?
C17 C18 H18A 109.5 . . ?
C17 C18 H18B 109.5 . . ?
H18A C18 H18B 109.5 . . ?
C17 C18 H18C 109.5 . . ?
H18A C18 H18C 109.5 . . ?
H18B C18 H18C 109.5 . . ?
C17 C19 H19A 109.5 . . ?
C17 C19 H19B 109.5 . . ?
H19A C19 H19B 109.5 . . ?
C17 C19 H19C 109.5 . . ?
H19A C19 H19C 109.5 . . ?
H19B C19 H19C 109.5 . . ?
C21 C20 C22 111.31(15) . . ?
C21 C20 P2 113.69(14) . . ?
C22 C20 P2 108.84(11) . . ?
C21 C20 H20A 107.6 . . ?
C22 C20 H20A 107.6 . . ?
P2 C20 H20A 107.6 . . ?
C20 C21 H21A 109.5 . . ?
C20 C21 H21D 109.5 . . ?
H21A C21 H21D 109.5 . . ?
C20 C21 H21B 109.5 . . ?
H21A C21 H21B 109.5 . . ?
H21D C21 H21B 109.5 . . ?
C20 C22 H22D 109.5 . . ?
C20 C22 H22A 109.5 . . ?
H22D C22 H22A 109.5 . . ?
C20 C22 H22B 109.5 . . ?
H22D C22 H22B 109.5 . . ?
H22A C22 H22B 109.5 . . ?

loop_
_geom_bond_atom_site_label_1
_geom_bond_atom_site_label_2
_geom_bond_distance
_geom_bond_site_symmetry_2
_geom_bond_publ_flag
Ga1 N2 1.8805(13) . ?
Ga1 Cl1 2.2185(4) . ?
Ga1 Cl2 2.2501(4) . ?
Ga1 P2 2.3938(4) . ?
Ga1 Si1 2.8916(5) . ?
P1 C8 1.8404(16) . ?
P1 C14 1.8533(18) . ?
P1 C11 1.879(3) . ?
P2 C10 1.8191(15) . ?
P2 C20 1.8301(17) . ?
P2 C17 1.8368(17) . ?
Si1 N2 1.7159(14) . ?
Si1 N1 1.7459(13) . ?
Si1 C6 1.8576(19) . ?
Si1 C5 1.8668(19) . ?
N1 C7 1.4630(19) . ?
N1 C9 1.4643(18) . ?
N2 C4 1.486(2) . ?
C1 C4 1.531(3) . ?
C1 H1A 0.9800 . ?
C1 H1B 0.9800 . ?
C1 H1C 0.9800 . ?
C2 C4 1.531(3) . ?
C2 H2A 0.9800 . ?
C2 H2B 0.9800 . ?
C2 H2C 0.9800 . ?
C3 C4 1.527(3) . ?
C3 H3A 0.9800 . ?
C3 H3B 0.9800 . ?
C3 H3C 0.9800 . ?
C5 H5A 0.9800 . ?
C5 H5B 0.9800 . ?
C5 H5C 0.9800 . ?
C6 H6A 0.9800 . ?
C6 H6B 0.9800 . ?
C6 H6C 0.9800 . ?
C7 C8 1.526(2) . ?
C7 H7A 0.9900 . ?
C7 H7B 0.9900 . ?
C8 H8A 0.9900 . ?
C8 H8B 0.9900 . ?
C9 C10 1.530(2) . ?
C9 H9A 0.9900 . ?
C9 H9B 0.9900 . ?
C10 H10A 0.9900 . ?
C10 H10B 0.9900 . ?
C11 C13 1.485(4) . ?
C11 C12 1.489(4) . ?
C11 H11A 1.0000 . ?
C12 H12A 0.9800 . ?
C12 H12B 0.9800 . ?
C12 H12C 0.9800 . ?
C13 H13A 0.9800 . ?
C13 H13B 0.9800 . ?
C13 H13C 0.9800 . ?
C14 C16 1.513(3) . ?
C14 C15 1.519(3) . ?
C14 H14A 1.0000 . ?
C15 H15A 0.9800 . ?
C15 H15B 0.9800 . ?
C15 H15C 0.9800 . ?
C16 H16A 0.9800 . ?
C16 H16B 0.9800 . ?
C16 H16C 0.9800 . ?
C17 C19 1.524(3) . ?
C17 C18 1.527(3) . ?
C17 H17A 1.0000 . ?
C18 H18A 0.9800 . ?
C18 H18B 0.9800 . ?
C18 H18C 0.9800 . ?
C19 H19A 0.9800 . ?
C19 H19B 0.9800 . ?
C19 H19C 0.9800 . ?
C20 C21 1.518(3) . ?
C20 C22 1.531(3) . ?
C20 H20A 1.0000 . ?
C21 H21A 0.9800 . ?
C21 H21D 0.9800 . ?
C21 H21B 0.9800 . ?
C22 H22D 0.9800 . ?
C22 H22A 0.9800 . ?
C22 H22B 0.9800 . ?

loop_
_geom_torsion_atom_site_label_1
_geom_torsion_atom_site_label_2
_geom_torsion_atom_site_label_3
_geom_torsion_atom_site_label_4
_geom_torsion
_geom_torsion_site_symmetry_1
_geom_torsion_site_symmetry_2
_geom_torsion_site_symmetry_3
_geom_torsion_site_symmetry_4
_geom_torsion_publ_flag
N2 Ga1 P2 C10 -44.95(7) . . . . ?
Cl1 Ga1 P2 C10 90.88(5) . . . . ?
Cl2 Ga1 P2 C10 -166.12(5) . . . . ?
Si1 Ga1 P2 C10 -10.25(6) . . . . ?
N2 Ga1 P2 C20 71.67(7) . . . . ?
Cl1 Ga1 P2 C20 -152.49(6) . . . . ?
Cl2 Ga1 P2 C20 -49.50(6) . . . . ?
Si1 Ga1 P2 C20 106.37(6) . . . . ?
N2 Ga1 P2 C17 -166.62(9) . . . . ?
Cl1 Ga1 P2 C17 -30.78(8) . . . . ?
Cl2 Ga1 P2 C17 72.21(8) . . . . ?
Si1 Ga1 P2 C17 -131.92(7) . . . . ?
Cl1 Ga1 Si1 N2 128.04(8) . . . . ?
Cl2 Ga1 Si1 N2 11.37(8) . . . . ?
P2 Ga1 Si1 N2 -119.10(7) . . . . ?
N2 Ga1 Si1 N1 150.67(9) . . . . ?
Cl1 Ga1 Si1 N1 -81.29(5) . . . . ?
Cl2 Ga1 Si1 N1 162.04(5) . . . . ?
P2 Ga1 Si1 N1 31.57(5) . . . . ?
N2 Ga1 Si1 C6 -106.32(11) . . . . ?
Cl1 Ga1 Si1 C6 21.72(8) . . . . ?
Cl2 Ga1 Si1 C6 -94.95(8) . . . . ?
P2 Ga1 Si1 C6 134.58(8) . . . . ?
N2 Ga1 Si1 C5 61.02(14) . . . . ?
Cl1 Ga1 Si1 C5 -170.94(12) . . . . ?
Cl2 Ga1 Si1 C5 72.39(13) . . . . ?
P2 Ga1 Si1 C5 -58.08(12) . . . . ?
N2 Si1 N1 C7 131.98(12) . . . . ?
C6 Si1 N1 C7 10.78(14) . . . . ?
C5 Si1 N1 C7 -105.32(14) . . . . ?
Ga1 Si1 N1 C7 113.95(12) . . . . ?
N2 Si1 N1 C9 -79.96(11) . . . . ?
C6 Si1 N1 C9 158.84(11) . . . . ?
C5 Si1 N1 C9 42.74(13) . . . . ?
Ga1 Si1 N1 C9 -97.99(10) . . . . ?
N1 Si1 N2 C4 174.92(14) . . . . ?
C6 Si1 N2 C4 -68.19(17) . . . . ?
C5 Si1 N2 C4 57.75(17) . . . . ?
Ga1 Si1 N2 C4 -158.08(18) . . . . ?
N1 Si1 N2 Ga1 -27.00(8) . . . . ?
C6 Si1 N2 Ga1 89.90(10) . . . . ?
C5 Si1 N2 Ga1 -144.16(9) . . . . ?
Cl1 Ga1 N2 C4 99.55(13) . . . . ?
Cl2 Ga1 N2 C4 -14.30(14) . . . . ?
P2 Ga1 N2 C4 -126.19(12) . . . . ?
Si1 Ga1 N2 C4 159.10(18) . . . . ?
Cl1 Ga1 N2 Si1 -59.55(7) . . . . ?
Cl2 Ga1 N2 Si1 -173.40(5) . . . . ?
P2 Ga1 N2 Si1 74.71(7) . . . . ?
Si1 N2 C4 C3 -18.8(2) . . . . ?
Ga1 N2 C4 C3 -173.64(15) . . . . ?
Si1 N2 C4 C2 -136.75(15) . . . . ?
Ga1 N2 C4 C2 68.36(19) . . . . ?
Si1 N2 C4 C1 100.45(19) . . . . ?
Ga1 N2 C4 C1 -54.4(2) . . . . ?
C9 N1 C7 C8 -65.48(17) . . . . ?
Si1 N1 C7 C8 82.74(16) . . . . ?
N1 C7 C8 P1 164.07(11) . . . . ?
C14 P1 C8 C7 174.59(12) . . . . ?
C11 P1 C8 C7 68.08(14) . . . . ?
C7 N1 C9 C10 -67.99(15) . . . . ?
Si1 N1 C9 C10 141.34(10) . . . . ?
N1 C9 C10 P2 -55.19(14) . . . . ?
C20 P2 C10 C9 -99.98(12) . . . . ?
C17 P2 C10 C9 144.74(11) . . . . ?
Ga1 P2 C10 C9 17.60(12) . . . . ?
C8 P1 C11 C13 -163.1(3) . . . . ?
C14 P1 C11 C13 94.4(3) . . . . ?
C8 P1 C11 C12 63.5(2) . . . . ?
C14 P1 C11 C12 -39.0(2) . . . . ?
C8 P1 C14 C16 61.34(17) . . . . ?
C11 P1 C14 C16 164.79(17) . . . . ?
C8 P1 C14 C15 -175.8(2) . . . . ?
C11 P1 C14 C15 -72.3(2) . . . . ?
C10 P2 C17 C19 -59.15(14) . . . . ?
C20 P2 C17 C19 -173.82(13) . . . . ?
Ga1 P2 C17 C19 64.14(14) . . . . ?
C10 P2 C17 C18 176.41(14) . . . . ?
C20 P2 C17 C18 61.74(16) . . . . ?
Ga1 P2 C17 C18 -60.30(16) . . . . ?
C10 P2 C20 C21 -67.87(15) . . . . ?
C17 P2 C20 C21 46.78(16) . . . . ?
Ga1 P2 C20 C21 173.55(12) . . . . ?
C10 P2 C20 C22 56.82(14) . . . . ?
C17 P2 C20 C22 171.47(12) . . . . ?
Ga1 P2 C20 C22 -61.76(13) . . . . ?
